data_1529100
loop_
_publ_author_name
'Barker, W.W.'
'Garrett, W.'
'Bailey, F.P.'

_publ_section_title
;
 A High-Temperature Neutron Diffraction Study of Pure and
 Scandia-Stabilized Zirconia
;
_journal_name_full 'Journal of Solid State Chemistry'
_journal_page_first 448
_journal_page_last 453
_journal_volume 7
_journal_year 1973
_chemical_formula_sum 'O1.95 Sc0.1 Zr0.9'
_chemical_name_systematic 'Zr.900 Sc.100 O1.950'
_space_group_IT_number 137
_symmetry_space_group_name_Hall 'P 4n 2n -1n'
_symmetry_space_group_name_H-M 'P 42/n m c :1'
_cell_angle_alpha 90
_cell_angle_beta 90
_cell_angle_gamma 90
_cell_formula_units_Z 2
_cell_length_a 3.64
_cell_length_b 3.64
_cell_length_c 5.27
_cell_volume 69.825
_citation_journal_id_ASTM JSSCBI
_cod_data_source_file Barker_JSSCBI_1973_90.cif
_cod_data_source_block O1.95Sc0.1Zr0.9
_cod_original_cell_volume 69.82539
_cod_original_sg_symbol_Hall '-P 4ac 2a (x-1/4,y+1/4,z+1/4)'
_cod_database_code 1529100

loop_
_symmetry_equiv_pos_as_xyz
x,y,z
-y+1/2,x+1/2,z+1/2
-x,-y,z
y+1/2,-x+1/2,z+1/2
x+1/2,-y+1/2,-z+1/2
y,x,-z
-x+1/2,y+1/2,-z+1/2
-y,-x,-z
-x+1/2,-y+1/2,-z+1/2
y,-x,-z
x+1/2,y+1/2,-z+1/2
-y,x,-z
-x,y,z
-y+1/2,-x+1/2,z+1/2
x,-y,z
y+1/2,x+1/2,z+1/2

loop_
_atom_site_label
_atom_site_type_symbol
_atom_site_fract_x
_atom_site_fract_y
_atom_site_fract_z
_atom_site_occupancy
_atom_site_U_iso_or_equiv
Zr1 Zr+4 0 0 0 0.9 0.0
O1 O-2 0 0.5 0.212 0.975 0.0
Sc1 Sc+3 0 0 0 0.1 0.0
